data_4036859
loop_
_publ_author_name
'Jarhad, Dnyandev B.'
'Singh, Vishwakarma'

_publ_section_title
;
 \p(4)s + \p(2)s Cycloaddition of Spiroepoxycyclohexa-2,4-dienone, Radical
 Cyclization, and Oxidation-Aldol-Oxidation Cascade: Synthesis of BCDE
 Ring of Atropurpuran.
;
_journal_issue 10
_journal_name_full 'The Journal of organic chemistry'
_journal_page_first 4304
_journal_page_last 4309
_journal_paper_doi 10.1021/acs.joc.6b00728
_journal_volume 81
_journal_year 2016
_chemical_absolute_configuration ad
_chemical_formula_moiety 'C20 H24 O6'
_chemical_formula_sum 'C20 H24 O6'
_chemical_formula_weight 360.41
_space_group_IT_number 4
_space_group_name_Hall 'P 2yb'
_space_group_name_H-M_alt 'P 1 21 1'
_symmetry_cell_setting monoclinic
_symmetry_Int_Tables_number 4
_symmetry_space_group_name_Hall 'P 2yb'
_symmetry_space_group_name_H-M 'P 1 21 1'
_atom_sites_solution_hydrogens geom
_atom_sites_solution_primary direct
_atom_sites_solution_secondary difmap
_cell_angle_alpha 90.0000
_cell_angle_beta 103.741(3)
_cell_angle_gamma 90.0000
_cell_formula_units_Z 2
_cell_length_a 10.351(3)
_cell_length_b 7.7827(18)
_cell_length_c 11.328(3)
_cell_measurement_reflns_used 3487
_cell_measurement_temperature 150
_cell_measurement_theta_max 29.20
_cell_measurement_theta_min 3.10
_cell_volume 886.5(4)
_computing_cell_refinement 'CrystalClear-SM Expert 2.1 b28'
_computing_data_collection 'CrystalClear-SM Expert 2.1 b28 (Rigaku, 2013)'
_computing_data_reduction 'CrystalClear-SM Expert 2.1 b28'
_computing_molecular_graphics 'CrystalStructure 4.0'
_computing_publication_material 'CrystalStructure 4.0 (Rigaku, 2010)'
_computing_structure_refinement 'SHELXL97 (Sheldrick, 2008)'
_computing_structure_solution 'SHELXS97 (Sheldrick, 2008)'
_diffrn_ambient_temperature 150
_diffrn_detector_area_resol_mean 7.111
_diffrn_measured_fraction_theta_full 0.993
_diffrn_measured_fraction_theta_max 0.993
_diffrn_measurement_device_type 'Rigaku Saturn724'
_diffrn_measurement_method \w
_diffrn_radiation_type 'Mo K\a'
_diffrn_radiation_wavelength 0.71070
_diffrn_reflns_av_R_equivalents 0.0754
_diffrn_reflns_limit_h_max 12
_diffrn_reflns_limit_h_min -14
_diffrn_reflns_limit_k_max 10
_diffrn_reflns_limit_k_min -7
_diffrn_reflns_limit_l_max 15
_diffrn_reflns_limit_l_min -15
_diffrn_reflns_number 12115
_diffrn_reflns_theta_full 29.16
_diffrn_reflns_theta_max 29.16
_diffrn_standards_number 0
_exptl_absorpt_coefficient_mu 0.099
_exptl_absorpt_correction_T_max 0.975
_exptl_absorpt_correction_T_min 0.961
_exptl_absorpt_correction_type numerical
_exptl_absorpt_process_details 'NUMABS (Rigaku, 1999)'
_exptl_crystal_colour colorless
_exptl_crystal_density_diffrn 1.350
_exptl_crystal_density_method 'not measured'
_exptl_crystal_description prism
_exptl_crystal_F_000 384.00
_exptl_crystal_size_max 0.390
_exptl_crystal_size_mid 0.390
_exptl_crystal_size_min 0.260
_refine_diff_density_max 0.470
_refine_diff_density_min -0.280
_refine_ls_extinction_method none
_refine_ls_goodness_of_fit_ref 0.678
_refine_ls_hydrogen_treatment constr
_refine_ls_number_parameters 235
_refine_ls_number_reflns 4387
_refine_ls_number_restraints 1
_refine_ls_R_factor_gt 0.0418
_refine_ls_shift/su_max 0.033
_refine_ls_structure_factor_coef Fsqd
_refine_ls_weighting_details 'w = 1/[\s^2^(Fo^2^)+(0.0000P)^2^+0.0000P] where P=(Fo^2^+2Fc^2^)/3'
_refine_ls_weighting_scheme calc
_refine_ls_wR_factor_ref 0.1222
_reflns_number_gt 3244
_reflns_number_total 4387
_reflns_threshold_expression F>2.0\s(F)
_cod_data_source_file jo6b00728_si_002.cif
_cod_data_source_block VKS-DBJ-OME-EP-DI
_cod_database_code 4036859

loop_
_symmetry_equiv_pos_site_id
_symmetry_equiv_pos_as_xyz
1 +X,+Y,+Z
2 -X,1/2+Y,-Z

loop_
_atom_site_label
_atom_site_type_symbol
_atom_site_fract_x
_atom_site_fract_y
_atom_site_fract_z
_atom_site_U_iso_or_equiv
_atom_site_adp_type
_atom_site_occupancy
_atom_site_symmetry_multiplicity
_atom_site_calc_flag
_atom_site_refinement_flags
O1 O 0.94423(15) 0.3934(2) 0.56578(12) 0.0231(4) Uani 1.0 2 d .
O2 O 0.94060(14) 0.71472(18) -0.01214(12) 0.0218(4) Uani 1.0 2 d .
O3 O 0.38801(15) 0.10512(19) 0.29561(15) 0.0330(4) Uani 1.0 2 d .
O5 O 1.02574(13) 0.4786(2) 0.35348(12) 0.0231(4) Uani 1.0 2 d .
O7 O 0.57945(17) 0.0320(2) 0.51709(14) 0.0316(4) Uani 1.0 2 d .
O12 O 0.37626(16) 0.6125(2) 0.15229(15) 0.0342(4) Uani 1.0 2 d .
C4 C 0.68086(19) 0.5509(3) 0.24136(16) 0.0175(4) Uani 1.0 2 d .
C6 C 0.90887(18) 0.4964(3) 0.35252(16) 0.0148(4) Uani 1.0 2 d .
C8 C 0.62171(18) 0.4250(3) 0.31427(15) 0.0145(4) Uani 1.0 2 d .
C9 C 0.5032(2) 0.1442(3) 0.30617(18) 0.0212(5) Uani 1.0 2 d .
C10 C 0.85029(19) 0.4469(3) 0.45740(16) 0.0163(4) Uani 1.0 2 d .
C11 C 0.6141(2) 0.0673(3) 0.40377(17) 0.0210(5) Uani 1.0 2 d .
C13 C 0.8962(2) 0.5967(3) 0.06446(17) 0.0206(5) Uani 1.0 2 d .
C14 C 0.8633(2) 0.6971(3) 0.16852(16) 0.0177(4) Uani 1.0 2 d .
C15 C 0.72142(18) 0.3486(3) 0.42639(16) 0.0161(4) Uani 1.0 2 d .
C16 C 0.7666(2) 0.1255(3) 0.28025(17) 0.0192(4) Uani 1.0 2 d .
C17 C 0.4449(3) 0.3271(3) 0.11679(18) 0.0249(5) Uani 1.0 2 d .
C18 C 0.81106(19) 0.5805(3) 0.25315(15) 0.0158(4) Uani 1.0 2 d .
C19 C 0.5555(2) 0.2720(3) 0.22601(16) 0.0186(4) Uani 1.0 2 d .
C20 C 0.6695(2) 0.1795(3) 0.18958(17) 0.0195(4) Uani 1.0 2 d .
C21 C 0.9644(3) 0.6347(4) -0.11681(19) 0.0316(6) Uani 1.0 2 d .
C22 C 0.8822(2) 0.5613(3) 0.56362(16) 0.0226(5) Uani 1.0 2 d .
C23 C 0.7452(2) 0.1549(3) 0.40639(17) 0.0180(4) Uani 1.0 2 d .
C24 C 0.6051(3) -0.1090(3) 0.4441(2) 0.0312(6) Uani 1.0 2 d .
C25 C 0.3353(3) 0.4391(3) 0.1441(2) 0.0287(5) Uani 1.0 2 d .
C26 C 0.2755(3) 0.7209(4) 0.1800(3) 0.0450(7) Uani 1.0 2 d .
H4 H 0.6218 0.6141 0.1827 0.0210 Uiso 1.0 2 calc R
H8 H 0.5511 0.4837 0.3429 0.0174 Uiso 1.0 2 calc R
H13A H 0.9651 0.5128 0.0957 0.0247 Uiso 1.0 2 calc R
H13B H 0.8179 0.5365 0.0194 0.0247 Uiso 1.0 2 calc R
H14A H 0.7970 0.7837 0.1360 0.0212 Uiso 1.0 2 calc R
H14B H 0.9426 0.7553 0.2137 0.0212 Uiso 1.0 2 calc R
H15 H 0.6808 0.3578 0.4960 0.0193 Uiso 1.0 2 calc R
H16 H 0.8429 0.0731 0.2674 0.0231 Uiso 1.0 2 calc R
H17A H 0.4856 0.3886 0.0604 0.0299 Uiso 1.0 2 calc R
H17B H 0.4043 0.2242 0.0757 0.0299 Uiso 1.0 2 calc R
H20 H 0.6709 0.1621 0.1087 0.0234 Uiso 1.0 2 calc R
H21A H 0.9933 0.7192 -0.1667 0.0474 Uiso 1.0 2 calc R
H21B H 0.8839 0.5819 -0.1619 0.0474 Uiso 1.0 2 calc R
H21C H 1.0320 0.5487 -0.0931 0.0474 Uiso 1.0 2 calc R
H22A H 0.9363 0.6618 0.5594 0.0271 Uiso 1.0 2 calc R
H22B H 0.8156 0.5763 0.6102 0.0271 Uiso 1.0 2 calc R
H23 H 0.8179 0.1079 0.4698 0.0215 Uiso 1.0 2 calc R
H24A H 0.5300 -0.1775 0.4020 0.0374 Uiso 1.0 2 calc R
H24B H 0.6874 -0.1724 0.4724 0.0374 Uiso 1.0 2 calc R
H25A H 0.2550 0.4264 0.0800 0.0344 Uiso 1.0 2 calc R
H25B H 0.3159 0.4034 0.2200 0.0344 Uiso 1.0 2 calc R
H26A H 0.3048 0.8382 0.1842 0.0676 Uiso 1.0 2 calc R
H26B H 0.2591 0.6876 0.2567 0.0676 Uiso 1.0 2 calc R
H26C H 0.1950 0.7094 0.1176 0.0676 Uiso 1.0 2 calc R

loop_
_atom_site_aniso_label
_atom_site_aniso_U_11
_atom_site_aniso_U_22
_atom_site_aniso_U_33
_atom_site_aniso_U_12
_atom_site_aniso_U_13
_atom_site_aniso_U_23
O1 0.0203(8) 0.0283(9) 0.0163(7) -0.0005(6) -0.0041(5) 0.0028(6)
O2 0.0295(9) 0.0200(8) 0.0187(7) 0.0001(6) 0.0112(6) 0.0015(6)
O3 0.0171(8) 0.0271(10) 0.0543(11) -0.0041(7) 0.0072(7) 0.0017(8)
O5 0.0148(8) 0.0285(9) 0.0259(7) -0.0009(6) 0.0045(6) 0.0011(6)
O7 0.0366(10) 0.0317(10) 0.0317(8) -0.0030(7) 0.0188(7) 0.0056(7)
O12 0.0192(8) 0.0223(10) 0.0544(11) -0.0001(7) -0.0045(7) 0.0006(8)
C4 0.0185(10) 0.0183(11) 0.0148(8) -0.0010(8) 0.0019(7) 0.0004(7)
C6 0.0143(9) 0.0138(10) 0.0149(8) -0.0018(7) 0.0004(7) -0.0012(7)
C8 0.0132(9) 0.0151(10) 0.0143(8) 0.0001(7) 0.0015(7) -0.0007(7)
C9 0.0178(10) 0.0165(11) 0.0287(10) -0.0000(8) 0.0046(8) -0.0040(8)
C10 0.0144(10) 0.0185(11) 0.0136(8) 0.0010(8) -0.0011(7) 0.0019(7)
C11 0.0191(11) 0.0224(11) 0.0232(10) -0.0034(8) 0.0085(8) -0.0016(8)
C13 0.0251(11) 0.0200(12) 0.0179(9) -0.0023(8) 0.0077(8) 0.0005(7)
C14 0.0204(10) 0.0150(10) 0.0171(9) -0.0020(8) 0.0033(7) 0.0009(7)
C15 0.0152(10) 0.0198(11) 0.0135(8) -0.0010(8) 0.0036(7) 0.0011(7)
C16 0.0184(10) 0.0168(11) 0.0250(10) -0.0013(8) 0.0099(8) -0.0031(8)
C17 0.0256(12) 0.0200(13) 0.0238(10) -0.0007(9) -0.0049(8) -0.0049(8)
C18 0.0171(10) 0.0167(10) 0.0133(8) 0.0017(8) 0.0029(7) 0.0004(7)
C19 0.0176(10) 0.0186(11) 0.0180(9) -0.0003(8) 0.0011(7) -0.0024(8)
C20 0.0227(10) 0.0171(11) 0.0197(9) 0.0003(8) 0.0070(8) -0.0027(8)
C21 0.0444(15) 0.0324(13) 0.0226(10) -0.0005(11) 0.0170(10) -0.0024(9)
C22 0.0257(12) 0.0233(12) 0.0171(9) -0.0008(9) 0.0018(8) -0.0033(8)
C23 0.0166(10) 0.0177(11) 0.0194(9) -0.0010(8) 0.0041(7) 0.0015(8)
C24 0.0329(14) 0.0202(13) 0.0438(13) -0.0005(10) 0.0157(11) 0.0074(10)
C25 0.0189(11) 0.0249(13) 0.0354(12) -0.0012(9) -0.0073(9) -0.0009(10)
C26 0.0299(15) 0.0351(16) 0.0603(17) 0.0122(12) -0.0087(12) -0.0055(13)

loop_
_atom_type_symbol
_atom_type_description
_atom_type_scat_dispersion_real
_atom_type_scat_dispersion_imag
_atom_type_scat_source
C C 0.0033 0.0016
;
International Tables for Crystallography
(1992, Vol. C, Tables 4.2.6.8 and 6.1.1.4)
;
H H 0.0000 0.0000
;
International Tables for Crystallography
(1992, Vol. C, Table 6.1.1.4)
;
O O 0.0106 0.0060
;
International Tables for Crystallography
(1992, Vol. C, Tables 4.2.6.8 and 6.1.1.4)
;

loop_
_geom_angle_atom_site_label_1
_geom_angle_atom_site_label_2
_geom_angle_atom_site_label_3
_geom_angle
_geom_angle_publ_flag
C10 O1 C22 61.17(12) yes
C13 O2 C21 112.10(17) yes
C11 O7 C24 60.87(16) yes
C25 O12 C26 110.77(19) yes
C8 C4 C18 126.00(16) yes
O5 C6 C10 123.38(16) yes
O5 C6 C18 123.94(19) yes
C10 C6 C18 112.52(17) yes
C4 C8 C15 114.89(16) yes
C4 C8 C19 108.16(15) yes
C15 C8 C19 109.24(15) yes
O3 C9 C11 122.1(2) yes
O3 C9 C19 125.77(18) yes
C11 C9 C19 112.15(17) yes
O1 C10 C6 115.53(17) yes
O1 C10 C15 115.78(16) yes
O1 C10 C22 60.03(12) yes
C6 C10 C15 116.50(15) yes
C6 C10 C22 115.89(17) yes
C15 C10 C22 120.89(19) yes
O7 C11 C9 114.87(18) yes
O7 C11 C23 118.75(16) yes
O7 C11 C24 59.48(15) yes
C9 C11 C23 110.90(18) yes
C9 C11 C24 120.52(18) yes
C23 C11 C24 122.83(19) yes
O2 C13 C14 107.95(17) yes
C13 C14 C18 111.34(17) yes
C8 C15 C10 112.12(16) yes
C8 C15 C23 110.48(14) yes
C10 C15 C23 111.43(16) yes
C20 C16 C23 115.4(2) yes
C19 C17 C25 116.50(18) yes
C4 C18 C6 119.37(18) yes
C4 C18 C14 122.83(16) yes
C6 C18 C14 117.80(17) yes
C8 C19 C9 105.79(15) yes
C8 C19 C17 115.05(17) yes
C8 C19 C20 106.05(16) yes
C9 C19 C17 111.07(17) yes
C9 C19 C20 105.07(17) yes
C17 C19 C20 113.06(17) yes
C16 C20 C19 115.79(18) yes
O1 C22 C10 58.80(13) yes
C11 C23 C15 105.54(17) yes
C11 C23 C16 104.21(16) yes
C15 C23 C16 110.36(17) yes
O7 C24 C11 59.65(15) yes
O12 C25 C17 109.59(19) yes

loop_
_geom_bond_atom_site_label_1
_geom_bond_atom_site_label_2
_geom_bond_distance
_geom_bond_publ_flag
O1 C10 1.435(3) yes
O1 C22 1.453(3) yes
O2 C13 1.413(3) yes
O2 C21 1.412(3) yes
O3 C9 1.209(3) yes
O5 C6 1.215(3) yes
O7 C11 1.439(3) yes
O7 C24 1.436(3) yes
O12 C25 1.411(3) yes
O12 C26 1.433(4) yes
C4 C8 1.502(3) yes
C4 C18 1.342(3) yes
C6 C10 1.507(3) yes
C6 C18 1.476(3) yes
C8 C15 1.552(3) yes
C8 C19 1.600(3) yes
C9 C11 1.515(3) yes
C9 C19 1.529(3) yes
C10 C15 1.505(3) yes
C10 C22 1.470(3) yes
C11 C23 1.512(3) yes
C11 C24 1.456(4) yes
C13 C14 1.519(3) yes
C14 C18 1.510(3) yes
C15 C23 1.553(3) yes
C16 C20 1.323(3) yes
C16 C23 1.515(3) yes
C17 C19 1.533(3) yes
C17 C25 1.520(4) yes
C19 C20 1.521(3) yes
